data_4110567
loop_
_publ_author_name
'Veselin Maslak'
'Zhiqing Yan'
'Shijing Xia'
'Judith Gallucci'
'Christopher M. Hadad'
'Jovica D. Badji\'c'

_publ_section_title
;
 Design, Synthesis, and Conformational Dynamics of a Gated Molecular
 Basket
;
_journal_name_full 'Journal of the American Chemical Society'
_journal_page_first 5887
_journal_page_last 5894
_journal_paper_doi 10.1021/ja060534l
_journal_volume 128
_journal_year 2006
_chemical_compound_source 'synthesis as described'
_chemical_formula_moiety '(C60 H39 N3 O6) , (C1 H1 Cl3)'
_chemical_formula_sum 'C61 H40 Cl3 N3 O6'
_chemical_formula_weight 1017.31
_chemical_name_common 'Badjic 1424'
_chemical_name_systematic
;
 ?
;
_space_group_IT_number 148
_symmetry_cell_setting trigonal
_symmetry_Int_Tables_number 148
_symmetry_space_group_name_Hall '-R 3'
_symmetry_space_group_name_H-M 'R -3 :H'
_atom_sites_solution_hydrogens geom
_atom_sites_solution_primary direct
_atom_sites_solution_secondary difmap
_audit_conform_dict_location ftp://ftp.iucr.org/pub/cif_core.dic
_audit_conform_dict_name cif_core.dic
_audit_conform_dict_version 2.3
_audit_creation_date 2005-12-15T10:34:04-00:00
_audit_creation_method 'WinGX routine CIF_UPDATE'
_cell_angle_alpha 90
_cell_angle_beta 90
_cell_angle_gamma 120
_cell_formula_units_Z 6
_cell_length_a 16.3263(10)
_cell_length_b 16.3263(10)
_cell_length_c 32.400(4)
_cell_measurement_reflns_used 2940
_cell_measurement_temperature 150(2)
_cell_measurement_theta_max 25.028
_cell_measurement_theta_min 2.037
_cell_measurement_wavelength 0.71073
_cell_volume 7479.1(11)
_computing_cell_refinement 'HKL Scalepack (Otwinowski & Minor 1997)'
_computing_data_collection 'Collect (Nonius BV, 1997-2000)'
_computing_data_reduction 'HKL Denzo and Scalepack (Otwinowski & Minor 1997)'
_computing_molecular_graphics 'Ortep-3 for Windows (Farrugia, 1997)'
_computing_publication_material 'WinGX publication routines (Farrugia, 1999)'
_computing_structure_refinement 'SHELXL-97 (Sheldrick, 1997)'
_computing_structure_solution 'SHELXS-86 (Sheldrick, 1986)'
_diffrn_ambient_temperature 150(2)
_diffrn_detector 'CCD plate'
_diffrn_detector_area_resol_mean 9
_diffrn_measured_fraction_theta_full 0.998
_diffrn_measured_fraction_theta_max 0.998
_diffrn_measurement_device '95mm CCD camera on \k-goniostat'
_diffrn_measurement_device_type KappaCCD
_diffrn_measurement_method 'phi and omega scans''
_diffrn_orient_matrix_type 'by Nonius Collect from scalepack cell'
_diffrn_orient_matrix_UB_11 -0.238656E-1
_diffrn_orient_matrix_UB_12 -0.603104E-1
_diffrn_orient_matrix_UB_13 0.158075E-1
_diffrn_orient_matrix_UB_21 -0.580696E-1
_diffrn_orient_matrix_UB_22 -0.302103E-1
_diffrn_orient_matrix_UB_23 -0.176092E-1
_diffrn_orient_matrix_UB_31 0.325665E-1
_diffrn_orient_matrix_UB_32 -0.212653E-1
_diffrn_orient_matrix_UB_33 -0.198151E-1
_diffrn_radiation_monochromator graphite
_diffrn_radiation_probe x-ray
_diffrn_radiation_type MoK\a
_diffrn_radiation_wavelength 0.71073
_diffrn_reflns_av_R_equivalents 0.037
_diffrn_reflns_limit_h_max 19
_diffrn_reflns_limit_h_min -19
_diffrn_reflns_limit_k_max 16
_diffrn_reflns_limit_k_min -16
_diffrn_reflns_limit_l_max 38
_diffrn_reflns_limit_l_min -38
_diffrn_reflns_number 49727
_diffrn_reflns_theta_full 25.01
_diffrn_reflns_theta_max 25.01
_diffrn_reflns_theta_min 2.9
_diffrn_source 'Enraf Nonius FR590'
_exptl_absorpt_coefficient_mu 0.242
_exptl_absorpt_correction_type none
_exptl_crystal_colour colorless
_exptl_crystal_density_diffrn 1.355
_exptl_crystal_description 'thick plate'
_exptl_crystal_F_000 3156
_exptl_crystal_size_max 0.42
_exptl_crystal_size_mid 0.31
_exptl_crystal_size_min 0.15
_refine_diff_density_max 1.429
_refine_diff_density_min -1.149
_refine_diff_density_rms 0.096
_refine_ls_extinction_method none
_refine_ls_goodness_of_fit_ref 1.068
_refine_ls_hydrogen_treatment constr
_refine_ls_matrix_type full
_refine_ls_number_parameters 235
_refine_ls_number_reflns 2939
_refine_ls_number_restraints 0
_refine_ls_restrained_S_all 1.068
_refine_ls_R_factor_all 0.1184
_refine_ls_R_factor_gt 0.1019
_refine_ls_shift/su_max 0.004
_refine_ls_shift/su_mean 0
_refine_ls_structure_factor_coef Fsqd
_refine_ls_weighting_details 'w=1/[\s^2^(Fo^2^)+(0.1668P)^2^+48.9508P] where P=(Fo^2^+2Fc^2^)/3'
_refine_ls_weighting_scheme calc
_refine_ls_wR_factor_gt 0.2801
_refine_ls_wR_factor_ref 0.2976
_reflns_number_gt 2355
_reflns_number_total 2939
_reflns_threshold_expression >2sigma(I)
_cod_data_source_file ja060534lsi20060123_020454.cif
_cod_data_source_block Badjic1424
_cod_original_sg_symbol_H-M 'R -3'
_cod_database_code 4110567

loop_
_symmetry_equiv_pos_as_xyz
'x, y, z'
'-y, x-y, z'
'-x+y, -x, z'
'x+2/3, y+1/3, z+1/3'
'-y+2/3, x-y+1/3, z+1/3'
'-x+y+2/3, -x+1/3, z+1/3'
'x+1/3, y+2/3, z+2/3'
'-y+1/3, x-y+2/3, z+2/3'
'-x+y+1/3, -x+2/3, z+2/3'
'-x, -y, -z'
'y, -x+y, -z'
'x-y, x, -z'
'-x+2/3, -y+1/3, -z+1/3'
'y+2/3, -x+y+1/3, -z+1/3'
'x-y+2/3, x+1/3, -z+1/3'
'-x+1/3, -y+2/3, -z+2/3'
'y+1/3, -x+y+2/3, -z+2/3'
'x-y+1/3, x+2/3, -z+2/3'

loop_
_atom_site_label
_atom_site_type_symbol
_atom_site_fract_x
_atom_site_fract_y
_atom_site_fract_z
_atom_site_U_iso_or_equiv
_atom_site_adp_type
_atom_site_occupancy
_atom_site_symmetry_multiplicity
_atom_site_calc_flag
_atom_site_refinement_flags
O1 O 0.5625(3) -0.0027(3) 0.09979(11) 0.0616(10) Uani 1 1 d .
O2 O 0.3427(2) 0.0919(2) 0.10012(9) 0.0430(8) Uani 1 1 d .
N N 0.4458(3) 0.0363(3) 0.09014(10) 0.0428(9) Uani 1 1 d .
C1 C 0.5710(2) 0.2640(3) 0.26999(11) 0.0287(8) Uani 1 1 d .
C2 C 0.6422(3) 0.2384(3) 0.27002(11) 0.0293(8) Uani 1 1 d .
C3 C 0.5902(3) 0.1299(3) 0.26811(11) 0.0326(9) Uani 1 1 d .
H3 H 0.6266 0.0983 0.2766 0.039 Uiso 1 1 calc R
C4 C 0.5447(3) 0.1061(3) 0.22525(12) 0.0326(9) Uani 1 1 d .
C5 C 0.4741(3) 0.1319(3) 0.22548(11) 0.0308(9) Uani 1 1 d .
C6 C 0.4760(3) 0.1719(3) 0.26815(11) 0.0306(9) Uani 1 1 d .
H6 H 0.4187 0.175 0.2767 0.037 Uiso 1 1 calc R
C7 C 0.5013(3) 0.1076(3) 0.29416(12) 0.0344(9) Uani 1 1 d .
H7A H 0.4517 0.04 0.293 0.041 Uiso 1 1 calc R
H7B H 0.5168 0.1287 0.3232 0.041 Uiso 1 1 calc R
C8 C 0.5640(3) 0.0703(3) 0.18996(12) 0.0378(10) Uani 1 1 d .
H8 H 0.6115 0.0528 0.1895 0.045 Uiso 1 1 calc R
C9 C 0.5099(3) 0.0615(3) 0.15532(13) 0.0389(10) Uani 1 1 d .
C10 C 0.4416(3) 0.0880(3) 0.15572(12) 0.0353(9) Uani 1 1 d .
C11 C 0.4214(3) 0.1240(3) 0.19069(12) 0.0337(9) Uani 1 1 d .
H11 H 0.3745 0.1421 0.1907 0.04 Uiso 1 1 calc R
C12 C 0.5134(3) 0.0269(3) 0.11334(13) 0.0458(11) Uani 1 1 d .
C13 C 0.4014(3) 0.0741(3) 0.11330(12) 0.0377(9) Uani 1 1 d .
C14 C 0.4251(4) 0.0111(4) 0.04676(13) 0.0488(11) Uani 1 1 d .
H14A H 0.4843 0.0243 0.0327 0.059 Uiso 1 1 calc R
H14B H 0.4035 0.0522 0.0341 0.059 Uiso 1 1 calc R
C15 C 0.3514(3) -0.0904(4) 0.03919(15) 0.0492(12) Uani 1 1 d .
C16 C 0.3162(5) -0.1561(4) 0.0696(2) 0.085(2) Uani 1 1 d .
H16 H 0.3375 -0.1385 0.0971 0.103 Uiso 1 1 calc R
C17 C 0.2485(6) -0.2499(5) 0.0605(4) 0.127(4) Uani 1 1 d .
H17 H 0.2215 -0.2955 0.0819 0.152 Uiso 1 1 calc R
C18 C 0.2221(7) -0.2747(6) 0.0209(4) 0.135(5) Uani 1 1 d .
H18 H 0.1837 -0.3395 0.0138 0.162 Uiso 1 1 calc R
C19 C 0.2514(6) -0.2048(8) -0.0100(3) 0.116(3) Uani 1 1 d .
H19 H 0.2249 -0.2209 -0.0369 0.14 Uiso 1 1 calc R
C20 C 0.3184(4) -0.1133(5) -0.00088(19) 0.0770(19) Uani 1 1 d .
H20 H 0.3418 -0.0663 -0.0218 0.092 Uiso 1 1 calc R
Cl1 Cl 0.6667 0.3333 0.17093(7) 0.0740(8) Uani 1 3 d S
Cl2 Cl 0.5571(4) 0.3113(3) 0.10053(13) 0.152(2) Uani 0.67 1 d P
C1B C 0.6667 0.3333 0.1195(4) 0.117(5) Uani 1 3 d S
C1A C 0.2629(13) 0.7234(13) 0.1673(5) 0.090(4) Uiso 0.5 1 d P
C2A C 0.2044(11) 0.6754(11) 0.1534(5) 0.080(3) Uiso 0.5 1 d P
C3A C 0.277(3) 0.661(7) 0.1643(13) 0.153(9) Uiso 0.5 1 d P

loop_
_atom_site_aniso_label
_atom_site_aniso_U_11
_atom_site_aniso_U_22
_atom_site_aniso_U_33
_atom_site_aniso_U_23
_atom_site_aniso_U_13
_atom_site_aniso_U_12
O1 0.072(2) 0.087(3) 0.049(2) -0.0184(18) -0.0059(17) 0.057(2)
O2 0.0417(17) 0.0509(18) 0.0362(16) -0.0032(13) -0.0071(12) 0.0229(14)
N 0.047(2) 0.053(2) 0.0304(18) -0.0097(15) -0.0054(15) 0.0260(18)
C1 0.0291(19) 0.0306(19) 0.0245(18) 0.0017(14) 0.0011(14) 0.0135(16)
C2 0.035(2) 0.0298(19) 0.0242(18) 0.0001(14) 0.0001(14) 0.0175(16)
C3 0.036(2) 0.031(2) 0.030(2) -0.0006(15) -0.0024(16) 0.0164(17)
C4 0.036(2) 0.0285(19) 0.032(2) -0.0003(15) -0.0009(15) 0.0153(16)
C5 0.0301(19) 0.0266(18) 0.031(2) 0.0000(14) -0.0012(15) 0.0107(15)
C6 0.0293(19) 0.0312(19) 0.0286(19) 0.0009(15) 0.0009(14) 0.0131(16)
C7 0.036(2) 0.032(2) 0.030(2) 0.0027(15) -0.0006(16) 0.0135(17)
C8 0.043(2) 0.038(2) 0.037(2) -0.0053(17) -0.0051(17) 0.0241(19)
C9 0.041(2) 0.041(2) 0.037(2) -0.0064(17) -0.0021(17) 0.0229(19)
C10 0.035(2) 0.033(2) 0.035(2) -0.0022(16) -0.0030(16) 0.0143(17)
C11 0.033(2) 0.035(2) 0.032(2) -0.0008(16) -0.0004(16) 0.0161(17)
C12 0.049(3) 0.054(3) 0.039(2) -0.0079(19) -0.0035(19) 0.029(2)
C13 0.036(2) 0.039(2) 0.035(2) -0.0039(16) -0.0038(17) 0.0161(18)
C14 0.057(3) 0.062(3) 0.030(2) -0.0076(19) -0.0028(19) 0.032(2)
C15 0.044(2) 0.062(3) 0.051(3) -0.021(2) -0.012(2) 0.034(2)
C16 0.104(5) 0.054(3) 0.097(5) -0.013(3) -0.055(4) 0.038(3)
C17 0.115(6) 0.049(4) 0.201(10) -0.002(5) -0.090(7) 0.029(4)
C18 0.116(7) 0.077(5) 0.233(12) -0.089(7) -0.123(8) 0.065(5)
C19 0.086(5) 0.138(8) 0.127(7) -0.082(7) -0.064(5) 0.058(6)
C20 0.060(3) 0.106(5) 0.060(3) -0.031(3) -0.018(3) 0.039(3)
Cl1 0.0869(12) 0.0869(12) 0.0483(13) 0 0 0.0434(6)
Cl2 0.196(4) 0.102(2) 0.142(3) -0.028(2) -0.124(3) 0.063(3)
C1B 0.146(9) 0.146(9) 0.060(7) 0 0 0.073(4)

loop_
_atom_type_symbol
_atom_type_description
_atom_type_scat_dispersion_real
_atom_type_scat_dispersion_imag
_atom_type_scat_source
C C 0.0033 0.0016 'International Tables Vol C Tables 4.2.6.8 and 6.1.1.4'
H H 0 0 'International Tables Vol C Tables 4.2.6.8 and 6.1.1.4'
N N 0.0061 0.0033 'International Tables Vol C Tables 4.2.6.8 and 6.1.1.4'
O O 0.0106 0.006 'International Tables Vol C Tables 4.2.6.8 and 6.1.1.4'
Cl Cl 0.1484 0.1585 'International Tables Vol C Tables 4.2.6.8 and 6.1.1.4'

loop_
_geom_angle_atom_site_label_1
_geom_angle_atom_site_label_2
_geom_angle_atom_site_label_3
_geom_angle
_geom_angle_site_symmetry_1
_geom_angle_site_symmetry_3
C13 N C12 111.9(3) . .
C13 N C14 123.3(4) . .
C12 N C14 124.7(4) . .
C2 C1 C2 119.7(3) 3_665 .
C2 C1 C6 133.5(3) 3_665 .
C2 C1 C6 106.7(3) . .
C1 C2 C1 120.3(3) 2_655 .
C1 C2 C3 133.5(3) 2_655 .
C1 C2 C3 106.2(3) . .
C4 C3 C2 104.4(3) . .
C4 C3 C7 98.9(3) . .
C2 C3 C7 99.3(3) . .
C4 C3 H3 117.1 . .
C2 C3 H3 117.1 . .
C7 C3 H3 117.1 . .
C8 C4 C5 121.4(3) . .
C8 C4 C3 132.0(4) . .
C5 C4 C3 106.5(3) . .
C11 C5 C4 122.0(3) . .
C11 C5 C6 131.1(4) . .
C4 C5 C6 106.8(3) . .
C5 C6 C1 104.5(3) . .
C5 C6 C7 99.0(3) . .
C1 C6 C7 99.3(3) . .
C5 C6 H6 117 . .
C1 C6 H6 117 . .
C7 C6 H6 117 . .
C6 C7 C3 94.6(3) . .
C6 C7 H7A 112.8 . .
C3 C7 H7A 112.8 . .
C6 C7 H7B 112.8 . .
C3 C7 H7B 112.8 . .
H7A C7 H7B 110.3 . .
C4 C8 C9 116.1(4) . .
C4 C8 H8 122 . .
C9 C8 H8 122 . .
C10 C9 C8 122.1(4) . .
C10 C9 C12 108.6(4) . .
C8 C9 C12 129.4(4) . .
C9 C10 C11 122.6(4) . .
C9 C10 C13 107.8(3) . .
C11 C10 C13 129.5(4) . .
C5 C11 C10 115.8(4) . .
C5 C11 H11 122.1 . .
C10 C11 H11 122.1 . .
O1 C12 N 124.4(4) . .
O1 C12 C9 130.2(4) . .
N C12 C9 105.5(4) . .
O2 C13 N 124.8(4) . .
O2 C13 C10 129.1(4) . .
N C13 C10 106.2(3) . .
N C14 C15 114.4(4) . .
N C14 H14A 108.7 . .
C15 C14 H14A 108.7 . .
N C14 H14B 108.7 . .
C15 C14 H14B 108.7 . .
H14A C14 H14B 107.6 . .
C16 C15 C20 120.9(6) . .
C16 C15 C14 122.9(4) . .
C20 C15 C14 116.1(5) . .
C15 C16 C17 120.3(7) . .
C15 C16 H16 119.9 . .
C17 C16 H16 119.9 . .
C18 C17 C16 119.1(9) . .
C18 C17 H17 120.5 . .
C16 C17 H17 120.4 . .
C17 C18 C19 120.3(7) . .
C17 C18 H18 119.8 . .
C19 C18 H18 119.8 . .
C20 C19 C18 119.4(7) . .
C20 C19 H19 120.3 . .
C18 C19 H19 120.3 . .
C19 C20 C15 119.2(8) . .
C19 C20 H20 120.4 . .
C15 C20 H20 120.4 . .
Cl1 C1B Cl2 110.5(5) . 2_655
Cl1 C1B Cl2 110.5(5) . 3_665
Cl2 C1B Cl2 108.4(5) 2_655 3_665
Cl1 C1B Cl2 110.5(5) . .
Cl2 C1B Cl2 108.4(5) 2_655 .
Cl2 C1B Cl2 108.4(5) 3_665 .
C2A C1A C3A 123(3) . 14_455
C2A C1A C3A 79(3) . .
C3A C1A C3A 46.1(17) 14_455 .
C2A C1A C2A 166.1(19) . 14_455
C3A C1A C2A 66(3) 14_455 14_455
C3A C1A C2A 111(3) . 14_455
C2A C1A C1A 48.9(15) . 15
C3A C1A C1A 82(3) 14_455 15
C3A C1A C1A 37(3) . 15
C2A C1A C1A 144.2(12) 14_455 15
C2A C1A C1A 147.5(19) . 14_455
C3A C1A C1A 38(3) 14_455 14_455
C3A C1A C1A 83(3) . 14_455
C2A C1A C1A 32.9(9) 14_455 14_455
C1A C1A C1A 119.96(8) 15 14_455
C2A C1A C3A 123(2) . 3_565
C3A C1A C3A 7(4) 14_455 3_565
C3A C1A C3A 49(4) . 3_565
C2A C1A C3A 63.8(17) 14_455 3_565
C1A C1A C3A 86.1(13) 15 3_565
C1A C1A C3A 33.8(13) 14_455 3_565
C2A C1A C3A 80(2) . 15
C3A C1A C3A 48(5) 14_455 15
C3A C1A C3A 7(4) . 15
C2A C1A C3A 111.6(19) 14_455 15
C1A C1A C3A 34.4(14) 15 15
C1A C1A C3A 85.7(14) 14_455 15
C3A C1A C3A 52.0(10) 3_565 15
C1A C2A C3A 56(4) . .
C1A C2A C1A 98.2(18) . 15
C3A C2A C1A 48(4) . 15
C1A C2A C3A 30.6(14) . 14_455
C3A C2A C3A 27(3) . 14_455
C1A C2A C3A 74.6(16) 15 14_455
C3A C3A C3A 117(3) 15 14_455
C3A C3A C1A 69(10) 15 15
C3A C3A C1A 164(9) 14_455 15
C3A C3A C1A 165(8) 15 .
C3A C3A C1A 65(9) 14_455 .
C1A C3A C1A 105.2(17) 15 .
C3A C3A C2A 134(10) 15 .
C3A C3A C2A 108(10) 14_455 .
C1A C3A C2A 66.2(19) 15 .
C1A C3A C2A 45(2) . .
C3A C3A C3A 90.00(3) 15 3_565
C3A C3A C3A 31.4(15) 14_455 3_565
C1A C3A C3A 159(10) 15 3_565
C1A C3A C3A 95(9) . 3_565
C2A C3A C3A 135(10) . 3_565
C3A C3A C3A 31.4(15) 15 2_665
C3A C3A C3A 90.00(5) 14_455 2_665
C1A C3A C3A 99(10) 15 2_665
C1A C3A C3A 155(9) . 2_665
C2A C3A C3A 158(8) . 2_665
C3A C3A C3A 60.000(17) 3_565 2_665
C3A C3A C3A 59.6(4) 15 13_565
C3A C3A C3A 59.6(4) 14_455 13_565
C1A C3A C3A 129(10) 15 13_565
C1A C3A C3A 125(9) . 13_565
C2A C3A C3A 163(9) . 13_565
C3A C3A C3A 30.4(4) 3_565 13_565
C3A C3A C3A 30.4(4) 2_665 13_565
C3A C3A C2A 44(7) 15 15
C3A C3A C2A 151(6) 14_455 15
C1A C3A C2A 27(2) 15 15
C1A C3A C2A 126(3) . 15
C2A C3A C2A 92(4) . 15
C3A C3A C2A 133(7) 3_565 15
C3A C3A C2A 76(7) 2_665 15
C3A C3A C2A 103(7) 13_565 15
C3A C3A C1A 9(5) 15 2_665
C3A C3A C1A 124(5) 14_455 2_665
C1A C3A C1A 64(4) 15 2_665
C1A C3A C1A 167(4) . 2_665
C2A C3A C1A 128(6) . 2_665
C3A C3A C1A 95(5) 3_565 2_665
C3A C3A C1A 35(5) 2_665 2_665
C3A C3A C1A 65(5) 13_565 2_665
C2A C3A C1A 42(2) 15 2_665
C3A C3A C1A 122(5) 15 14_455
C3A C3A C1A 9(4) 14_455 14_455
C1A C3A C1A 167(5) 15 14_455
C1A C3A C1A 62(4) . 14_455
C2A C3A C1A 103(6) . 14_455
C3A C3A C1A 33(5) 3_565 14_455
C3A C3A C1A 93(5) 2_665 14_455
C3A C3A C1A 63(5) 13_565 14_455
C2A C3A C1A 159(2) 15 14_455
C1A C3A C1A 128.0(10) 2_665 14_455

loop_
_geom_bond_atom_site_label_1
_geom_bond_atom_site_label_2
_geom_bond_distance
_geom_bond_site_symmetry_2
O1 C12 1.208(5) .
O2 C13 1.209(5) .
N C13 1.385(5) .
N C12 1.405(6) .
N C14 1.456(5) .
C1 C2 1.372(5) 3_665
C1 C2 1.419(5) .
C1 C6 1.529(5) .
C2 C1 1.372(5) 2_655
C2 C3 1.535(5) .
C3 C4 1.531(5) .
C3 C7 1.557(5) .
C3 H3 1 .
C4 C8 1.391(5) .
C4 C5 1.411(5) .
C5 C11 1.384(5) .
C5 C6 1.523(5) .
C6 C7 1.555(5) .
C6 H6 1 .
C7 H7A 0.99 .
C7 H7B 0.99 .
C8 C9 1.391(6) .
C8 H8 0.95 .
C9 C10 1.382(6) .
C9 C12 1.485(6) .
C10 C11 1.390(6) .
C10 C13 1.491(6) .
C11 H11 0.95 .
C14 C15 1.503(7) .
C14 H14A 0.99 .
C14 H14B 0.99 .
C15 C16 1.354(9) .
C15 C20 1.384(7) .
C16 C17 1.401(9) .
C16 H16 0.95 .
C17 C18 1.349(14) .
C17 H17 0.95 .
C18 C19 1.410(15) .
C18 H18 0.95 .
C19 C20 1.372(12) .
C19 H19 0.95 .
C20 H20 0.95 .
Cl1 C1B 1.667(13) .
Cl2 C1B 1.750(6) .
C1B Cl2 1.750(6) 2_655
C1B Cl2 1.750(6) 3_665
C1A C2A 0.990(19) .
C1A C3A 1.12(8) 14_455
C1A C3A 1.15(8) .
C1A C2A 1.37(2) 14_455
C1A C1A 1.801(16) 15
C1A C1A 1.801(16) 14_455
C1A C3A 1.99(9) 3_565
C1A C3A 2.02(9) 15
C2A C3A 1.37(3) .
C2A C1A 1.37(2) 15
C2A C3A 1.85(10) 14_455
C3A C3A 0.89(2) 15
C3A C3A 0.89(2) 14_455
C3A C1A 1.12(8) 15
C3A C3A 1.52(3) 3_565
C3A C3A 1.52(3) 2_665
C3A C3A 1.76(4) 13_565
C3A C2A 1.85(10) 15
C3A C1A 1.99(9) 2_665
C3A C1A 2.02(9) 14_455

loop_
_geom_torsion_atom_site_label_1
_geom_torsion_atom_site_label_2
_geom_torsion_atom_site_label_3
_geom_torsion_atom_site_label_4
_geom_torsion
_geom_torsion_site_symmetry_1
_geom_torsion_site_symmetry_4
C2 C1 C2 C1 -0.1(7) 3_665 2_655
C6 C1 C2 C1 177.6(3) . 2_655
C2 C1 C2 C3 -177.6(3) 3_665 .
C6 C1 C2 C3 0.1(4) . .
C1 C2 C3 C4 -109.8(4) 2_655 .
C1 C2 C3 C4 67.2(4) . .
C1 C2 C3 C7 148.4(4) 2_655 .
C1 C2 C3 C7 -34.5(4) . .
C2 C3 C4 C8 109.6(5) . .
C7 C3 C4 C8 -148.4(4) . .
C2 C3 C4 C5 -67.7(4) . .
C7 C3 C4 C5 34.3(4) . .
C8 C4 C5 C11 -0.8(6) . .
C3 C4 C5 C11 176.9(3) . .
C8 C4 C5 C6 -177.4(3) . .
C3 C4 C5 C6 0.2(4) . .
C11 C5 C6 C1 -108.9(4) . .
C4 C5 C6 C1 67.3(4) . .
C11 C5 C6 C7 149.0(4) . .
C4 C5 C6 C7 -34.8(4) . .
C2 C1 C6 C5 109.8(4) 3_665 .
C2 C1 C6 C5 -67.5(4) . .
C2 C1 C6 C7 -148.3(4) 3_665 .
C2 C1 C6 C7 34.4(4) . .
C5 C6 C7 C3 53.3(3) . .
C1 C6 C7 C3 -53.1(3) . .
C4 C3 C7 C6 -53.1(3) . .
C2 C3 C7 C6 53.2(3) . .
C5 C4 C8 C9 -0.1(6) . .
C3 C4 C8 C9 -177.0(4) . .
C4 C8 C9 C10 0.8(6) . .
C4 C8 C9 C12 179.5(4) . .
C8 C9 C10 C11 -0.8(6) . .
C12 C9 C10 C11 -179.7(4) . .
C8 C9 C10 C13 177.0(4) . .
C12 C9 C10 C13 -1.9(5) . .
C4 C5 C11 C10 0.8(5) . .
C6 C5 C11 C10 176.6(4) . .
C9 C10 C11 C5 0.0(6) . .
C13 C10 C11 C5 -177.3(4) . .
C13 N C12 O1 -178.6(5) . .
C14 N C12 O1 0.4(8) . .
C13 N C12 C9 0.6(5) . .
C14 N C12 C9 179.7(4) . .
C10 C9 C12 O1 -180.0(5) . .
C8 C9 C12 O1 1.2(9) . .
C10 C9 C12 N 0.9(5) . .
C8 C9 C12 N -177.9(4) . .
C12 N C13 O2 177.6(4) . .
C14 N C13 O2 -1.5(7) . .
C12 N C13 C10 -1.7(5) . .
C14 N C13 C10 179.2(4) . .
C9 C10 C13 O2 -177.0(4) . .
C11 C10 C13 O2 0.6(7) . .
C9 C10 C13 N 2.2(5) . .
C11 C10 C13 N 179.9(4) . .
C13 N C14 C15 -93.3(5) . .
C12 N C14 C15 87.7(5) . .
N C14 C15 C16 -8.4(7) . .
N C14 C15 C20 169.6(4) . .
C20 C15 C16 C17 2.9(10) . .
C14 C15 C16 C17 -179.2(7) . .
C15 C16 C17 C18 3.0(13) . .
C16 C17 C18 C19 -9.4(14) . .
C17 C18 C19 C20 10.1(14) . .
C18 C19 C20 C15 -4.1(12) . .
C16 C15 C20 C19 -2.3(9) . .
C14 C15 C20 C19 179.7(6) . .
